data_4027597
loop_
_publ_author_name
'Debkumar Nandi'
'Yang-Ming Jhou'
'Jhen-Yi Lee'
'Bing-Chiuan Kuo'
'Chien-Yu Liu'
'Pei-Wen Huang'
'Hon Man Lee'

_publ_section_title
;
 Pd(0)-Catalyzed Decarboxylative Coupling and Tandem C-H
 Arylation/Decarboxylation for the Synthesis of Heteroaromatic Biaryls
;
_journal_name_full 'Journal of Organic Chemistry'
_journal_page_first 9384
_journal_page_last 9390
_journal_paper_doi 10.1021/jo3015837
_journal_volume 77
_journal_year 2012
_chemical_formula_moiety 'C16 H12 N2'
_chemical_formula_sum 'C16 H12 N2'
_chemical_formula_weight 232.28
_space_group_IT_number 19
_symmetry_cell_setting orthorhombic
_symmetry_Int_Tables_number 19
_symmetry_space_group_name_Hall 'P 2ac 2ab'
_symmetry_space_group_name_H-M 'P 21 21 21'
_atom_sites_solution_hydrogens geom
_atom_sites_solution_primary direct
_atom_sites_solution_secondary difmap
_audit_creation_method SHELXL-97
_cell_angle_alpha 90.00
_cell_angle_beta 90.00
_cell_angle_gamma 90.00
_cell_formula_units_Z 4
_cell_length_a 7.0940(3)
_cell_length_b 10.3688(4)
_cell_length_c 16.6945(8)
_cell_measurement_reflns_used 4465
_cell_measurement_temperature 150(2)
_cell_measurement_theta_max 27.1
_cell_measurement_theta_min 2.3
_cell_volume 1227.99(9)
_computing_cell_refinement 'SAINT (Bruker, 2007)'
_computing_data_collection 'APEX2 (Bruker, 2007)'
_computing_data_reduction 'SAINT (Bruker, 2007)'
_computing_molecular_graphics 'SHELXTL (Sheldrick, 2008)'
_computing_publication_material 'DIAMOND (Brandenburg, 2006)'
_computing_structure_refinement 'SHELXTL (Sheldrick, 2008)'
_computing_structure_solution 'SHELXTL (Sheldrick, 2008)'
_diffrn_ambient_temperature 150(2)
_diffrn_measured_fraction_theta_full 0.998
_diffrn_measured_fraction_theta_max 0.998
_diffrn_measurement_device_type 'Bruker SMART APEXII'
_diffrn_measurement_method \w
_diffrn_radiation_monochromator graphite
_diffrn_radiation_probe x-ray
_diffrn_radiation_type MoK\a
_diffrn_radiation_wavelength 0.71073
_diffrn_reflns_av_R_equivalents 0.0282
_diffrn_reflns_av_sigmaI/netI 0.0269
_diffrn_reflns_limit_h_max 9
_diffrn_reflns_limit_h_min -9
_diffrn_reflns_limit_k_max 13
_diffrn_reflns_limit_k_min -14
_diffrn_reflns_limit_l_max 22
_diffrn_reflns_limit_l_min -19
_diffrn_reflns_number 14435
_diffrn_reflns_theta_full 28.75
_diffrn_reflns_theta_max 28.75
_diffrn_reflns_theta_min 2.31
_diffrn_source 'fine-focus sealed tube'
_diffrn_standards_decay_% 0
_diffrn_standards_interval_count 0
_diffrn_standards_interval_time 0
_diffrn_standards_number 0
_exptl_absorpt_coefficient_mu 0.075
_exptl_absorpt_correction_T_max 0.9963
_exptl_absorpt_correction_T_min 0.9918
_exptl_absorpt_correction_type multi-scan
_exptl_absorpt_process_details 'SADABS (Sheldrick, 2003)'
_exptl_crystal_density_diffrn 1.256
_exptl_crystal_F_000 488
_exptl_crystal_size_max 0.11
_exptl_crystal_size_mid 0.09
_exptl_crystal_size_min 0.05
_refine_diff_density_max 0.143
_refine_diff_density_min -0.172
_refine_diff_density_rms 0.034
_refine_ls_abs_structure_details 'Flack H D (1983), Acta Cryst. A39, 876-881'
_refine_ls_abs_structure_Flack 0(2)
_refine_ls_extinction_method none
_refine_ls_goodness_of_fit_ref 1.306
_refine_ls_hydrogen_treatment constr
_refine_ls_matrix_type full
_refine_ls_number_parameters 164
_refine_ls_number_reflns 3180
_refine_ls_number_restraints 0
_refine_ls_restrained_S_all 1.306
_refine_ls_R_factor_all 0.0475
_refine_ls_R_factor_gt 0.0368
_refine_ls_shift/su_max 0.000
_refine_ls_shift/su_mean 0.000
_refine_ls_structure_factor_coef Fsqd
_refine_ls_weighting_details 'calc w=1/[\s^2^(Fo^2^)+(0.0376P)^2^+0.0000P] where P=(Fo^2^+2Fc^2^)/3'
_refine_ls_weighting_scheme calc
_refine_ls_wR_factor_gt 0.0825
_refine_ls_wR_factor_ref 0.0868
_reflns_number_gt 2713
_reflns_number_total 3180
_reflns_threshold_expression I>2\s
_cod_data_source_file jo3015837_si_004.cif
_cod_data_source_block dkn023
_cod_database_code 4027597

loop_
_symmetry_equiv_pos_as_xyz
'x, y, z'
'-x+1/2, -y, z+1/2'
'-x, y+1/2, -z+1/2'
'x+1/2, -y+1/2, -z'

loop_
_atom_site_label
_atom_site_type_symbol
_atom_site_fract_x
_atom_site_fract_y
_atom_site_fract_z
_atom_site_U_iso_or_equiv
_atom_site_adp_type
_atom_site_occupancy
_atom_site_symmetry_multiplicity
_atom_site_calc_flag
_atom_site_refinement_flags
C1 C 1.11423(17) 0.26148(11) 0.89479(7) 0.0271(3) Uani 1 1 d .
C2 C 1.23277(18) 0.20851(13) 0.95252(7) 0.0315(3) Uani 1 1 d .
H2 H 1.3383 0.2548 0.9725 0.038 Uiso 1 1 calc R
C3 C 1.1912(2) 0.08662(13) 0.97951(8) 0.0347(3) Uani 1 1 d .
H3 H 1.2685 0.0481 1.0193 0.042 Uiso 1 1 calc R
C4 C 1.03644(19) 0.01829(13) 0.94916(7) 0.0344(3) Uani 1 1 d .
H4 H 1.0127 -0.0667 0.9679 0.041 Uiso 1 1 calc R
C5 C 0.91783(19) 0.07161(11) 0.89277(8) 0.0313(3) Uani 1 1 d .
H5 H 0.8131 0.0241 0.8732 0.038 Uiso 1 1 calc R
C6 C 0.95323(17) 0.19665(11) 0.86463(7) 0.0268(3) Uani 1 1 d .
C7 C 0.87032(17) 0.28116(11) 0.80553(7) 0.0278(3) Uani 1 1 d .
C8 C 0.98399(18) 0.38816(13) 0.80309(7) 0.0312(3) Uani 1 1 d .
H8 H 0.9642 0.4599 0.7687 0.037 Uiso 1 1 calc R
C9 C 1.2757(2) 0.47341(13) 0.86969(10) 0.0446(4) Uani 1 1 d .
H9A H 1.3992 0.4341 0.8599 0.067 Uiso 1 1 calc R
H9B H 1.2695 0.5039 0.9252 0.067 Uiso 1 1 calc R
H9C H 1.2577 0.5463 0.8331 0.067 Uiso 1 1 calc R
C10 C 0.69827(17) 0.26264(12) 0.75852(7) 0.0282(3) Uani 1 1 d .
C11 C 0.54681(18) 0.19044(13) 0.78764(7) 0.0325(3) Uani 1 1 d .
H11 H 0.5546 0.1534 0.8396 0.039 Uiso 1 1 calc R
C12 C 0.38632(19) 0.17190(12) 0.74255(8) 0.0337(3) Uani 1 1 d .
H12 H 0.2851 0.1221 0.7633 0.040 Uiso 1 1 calc R
C13 C 0.37293(19) 0.22664(12) 0.66622(8) 0.0314(3) Uani 1 1 d .
C14 C 0.52100(18) 0.30072(13) 0.63669(8) 0.0334(3) Uani 1 1 d .
H14 H 0.5118 0.3392 0.5852 0.040 Uiso 1 1 calc R
C15 C 0.68104(19) 0.31819(12) 0.68227(8) 0.0316(3) Uani 1 1 d .
H15 H 0.7816 0.3688 0.6616 0.038 Uiso 1 1 calc R
C16 C 0.20779(19) 0.20443(13) 0.61813(8) 0.0348(3) Uani 1 1 d .
N1 N 1.12846(15) 0.37818(10) 0.85616(6) 0.0307(2) Uani 1 1 d .
N2 N 0.07747(17) 0.18604(12) 0.57882(8) 0.0439(3) Uani 1 1 d .

loop_
_atom_site_aniso_label
_atom_site_aniso_U_11
_atom_site_aniso_U_22
_atom_site_aniso_U_33
_atom_site_aniso_U_23
_atom_site_aniso_U_13
_atom_site_aniso_U_12
C1 0.0312(6) 0.0250(6) 0.0252(6) -0.0005(5) 0.0040(5) -0.0007(5)
C2 0.0329(7) 0.0324(7) 0.0292(6) -0.0011(5) 0.0005(5) 0.0016(5)
C3 0.0443(8) 0.0310(7) 0.0288(6) 0.0020(5) 0.0008(6) 0.0078(6)
C4 0.0467(8) 0.0242(6) 0.0322(7) 0.0020(5) 0.0072(6) 0.0019(6)
C5 0.0376(8) 0.0251(6) 0.0313(6) -0.0046(5) 0.0070(6) -0.0034(5)
C6 0.0294(6) 0.0260(6) 0.0250(6) -0.0028(5) 0.0048(5) 0.0000(5)
C7 0.0280(6) 0.0288(7) 0.0267(6) -0.0010(5) 0.0036(5) -0.0003(5)
C8 0.0327(7) 0.0293(7) 0.0317(6) 0.0050(5) -0.0003(6) 0.0007(5)
C9 0.0442(8) 0.0330(8) 0.0564(9) 0.0097(6) -0.0106(7) -0.0133(6)
C10 0.0285(6) 0.0285(6) 0.0275(6) -0.0041(5) 0.0033(5) 0.0026(5)
C11 0.0325(7) 0.0391(7) 0.0259(6) -0.0002(5) 0.0040(5) -0.0018(6)
C12 0.0282(7) 0.0384(7) 0.0343(7) -0.0036(6) 0.0054(6) -0.0022(6)
C13 0.0299(7) 0.0311(7) 0.0332(7) -0.0079(5) -0.0001(5) 0.0056(5)
C14 0.0374(7) 0.0316(7) 0.0312(6) 0.0008(5) 0.0003(6) 0.0048(6)
C15 0.0316(7) 0.0288(7) 0.0344(7) 0.0021(5) 0.0026(6) -0.0003(5)
C16 0.0351(7) 0.0318(7) 0.0374(7) -0.0056(6) -0.0009(6) 0.0049(6)
N1 0.0318(6) 0.0261(5) 0.0343(6) 0.0045(4) -0.0034(5) -0.0048(5)
N2 0.0404(7) 0.0448(7) 0.0465(7) -0.0044(6) -0.0066(6) 0.0033(6)

loop_
_atom_type_symbol
_atom_type_description
_atom_type_scat_dispersion_real
_atom_type_scat_dispersion_imag
_atom_type_scat_source
C C 0.0033 0.0016 'International Tables Vol C Tables 4.2.6.8 and 6.1.1.4'
H H 0.0000 0.0000 'International Tables Vol C Tables 4.2.6.8 and 6.1.1.4'
N N 0.0061 0.0033 'International Tables Vol C Tables 4.2.6.8 and 6.1.1.4'

loop_
_geom_angle_atom_site_label_1
_geom_angle_atom_site_label_2
_geom_angle_atom_site_label_3
_geom_angle
N1 C1 C2 128.88(12)
N1 C1 C6 108.06(11)
C2 C1 C6 123.05(11)
C3 C2 C1 117.41(12)
C3 C2 H2 121.3
C1 C2 H2 121.3
C2 C3 C4 120.98(13)
C2 C3 H3 119.5
C4 C3 H3 119.5
C5 C4 C3 121.49(12)
C5 C4 H4 119.3
C3 C4 H4 119.3
C4 C5 C6 119.38(13)
C4 C5 H5 120.3
C6 C5 H5 120.3
C5 C6 C1 117.64(12)
C5 C6 C7 135.80(12)
C1 C6 C7 106.43(11)
C8 C7 C6 105.75(11)
C8 C7 C10 125.46(11)
C6 C7 C10 128.76(11)
N1 C8 C7 111.24(11)
N1 C8 H8 124.4
C7 C8 H8 124.4
N1 C9 H9A 109.5
N1 C9 H9B 109.5
H9A C9 H9B 109.5
N1 C9 H9C 109.5
H9A C9 H9C 109.5
H9B C9 H9C 109.5
C11 C10 C15 117.96(12)
C11 C10 C7 121.68(11)
C15 C10 C7 120.36(11)
C12 C11 C10 121.34(12)
C12 C11 H11 119.3
C10 C11 H11 119.3
C11 C12 C13 119.81(12)
C11 C12 H12 120.1
C13 C12 H12 120.1
C14 C13 C12 119.71(12)
C14 C13 C16 120.35(12)
C12 C13 C16 119.93(12)
C15 C14 C13 119.91(12)
C15 C14 H14 120.0
C13 C14 H14 120.0
C14 C15 C10 121.24(12)
C14 C15 H15 119.4
C10 C15 H15 119.4
N2 C16 C13 179.01(14)
C8 N1 C1 108.51(10)
C8 N1 C9 126.24(10)
C1 N1 C9 125.25(11)

loop_
_geom_bond_atom_site_label_1
_geom_bond_atom_site_label_2
_geom_bond_distance
C1 N1 1.3748(15)
C1 C2 1.3921(17)
C1 C6 1.4177(17)
C2 C3 1.3738(19)
C2 H2 0.9500
C3 C4 1.4014(18)
C3 H3 0.9500
C4 C5 1.3784(18)
C4 H4 0.9500
C5 C6 1.4017(17)
C5 H5 0.9500
C6 C7 1.4447(17)
C7 C8 1.3721(17)
C7 C10 1.4638(17)
C8 N1 1.3587(15)
C8 H8 0.9500
C9 N1 1.4551(16)
C9 H9A 0.9800
C9 H9B 0.9800
C9 H9C 0.9800
C10 C11 1.3968(17)
C10 C15 1.4027(18)
C11 C12 1.3783(18)
C11 H11 0.9500
C12 C13 1.3983(19)
C12 H12 0.9500
C13 C14 1.3915(18)
C13 C16 1.4387(18)
C14 C15 1.3787(18)
C14 H14 0.9500
C15 H15 0.9500
C16 N2 1.1496(17)

loop_
_cod_related_entry_id
_cod_related_entry_database
_cod_related_entry_code
1 ChemSpider 25466158
